data_7700753
loop_
_publ_author_name
'Leverett, Anthony R.'
'Diachenko, Vera'
'Cole, Marcus L.'
'McKay, Alasdair I.'

_publ_section_title
;
 Kinetic stabilization of low-oxidation state and terminal hydrido main
 group metal complexes by a sterically demanding
 N,N'-bis(2,6-terphenyl)triazenide.
;
_journal_issue 35
_journal_name_full 'Dalton transactions (Cambridge, England : 2003)'
_journal_page_first 13197
_journal_page_last 13204
_journal_paper_doi 10.1039/c9dt02562f
_journal_volume 48
_journal_year 2019
_chemical_formula_moiety 'C50 H56 N3 Tl'
_chemical_formula_sum 'C50 H56 N3 Tl'
_chemical_formula_weight 903.34
_chemical_name_common '[TlMe2(N3Dmp2)]'
_chemical_properties_physical Air-sensitive,Moisture-sensitive,Oxygen-sensitive
_space_group_crystal_system monoclinic
_space_group_IT_number 14
_space_group_name_Hall '-P 2yn'
_space_group_name_H-M_alt 'P 1 21/n 1'
_symmetry_space_group_name_Hall '-P 2yn'
_symmetry_space_group_name_H-M 'P 1 21/n 1'
_atom_sites_solution_hydrogens geom
_atom_sites_solution_primary dual
_audit_creation_date 2018-11-24
_audit_creation_method
;
Olex2 1.2
(compiled 2018.05.29 svn.r3508 for OlexSys, GUI svn.r5506)
;
_audit_update_record
;
2019-02-11 deposited with the CCDC.    2019-08-06 downloaded from the CCDC.
;
_cell_angle_alpha 90
_cell_angle_beta 93.222(3)
_cell_angle_gamma 90
_cell_formula_units_Z 8
_cell_length_a 10.5327(8)
_cell_length_b 15.7020(12)
_cell_length_c 51.888(4)
_cell_measurement_reflns_used 9929
_cell_measurement_temperature 150(2)
_cell_measurement_theta_max 23.04
_cell_measurement_theta_min 2.36
_cell_volume 8567.9(11)
_computing_molecular_graphics 'Olex2 (Dolomanov et al., 2009)'
_computing_publication_material 'Olex2 (Dolomanov et al., 2009)'
_computing_structure_refinement 'ShelXL (Sheldrick, 2015)'
_computing_structure_solution 'ShelXT (Sheldrick, 2015)'
_diffrn_ambient_temperature 150.15
_diffrn_measured_fraction_theta_full 0.997
_diffrn_measured_fraction_theta_max 0.989
_diffrn_measurement_device_type 'Bruker APEX-II CCD'
_diffrn_measurement_method '\f and \w scans'
_diffrn_radiation_type MoK\a
_diffrn_radiation_wavelength 0.71073
_diffrn_reflns_av_R_equivalents 0.0918
_diffrn_reflns_av_unetI/netI 0.1084
_diffrn_reflns_Laue_measured_fraction_full 0.997
_diffrn_reflns_Laue_measured_fraction_max 0.989
_diffrn_reflns_limit_h_max 10
_diffrn_reflns_limit_h_min -13
_diffrn_reflns_limit_k_max 20
_diffrn_reflns_limit_k_min -19
_diffrn_reflns_limit_l_max 52
_diffrn_reflns_limit_l_min -66
_diffrn_reflns_number 59758
_diffrn_reflns_point_group_measured_fraction_full 0.997
_diffrn_reflns_point_group_measured_fraction_max 0.989
_diffrn_reflns_theta_full 26.000
_diffrn_reflns_theta_max 27.204
_diffrn_reflns_theta_min 1.517
_diffrn_standards_number 0
_exptl_absorpt_coefficient_mu 3.807
_exptl_absorpt_correction_T_max 0.7455
_exptl_absorpt_correction_T_min 0.6196
_exptl_absorpt_correction_type multi-scan
_exptl_absorpt_process_details
'SADABS-2014/4 (Bruker,2014/4) was used for absorption correction. wR2(int) was 0.1693 before and 0.0643 after correction. The Ratio of minimum to maximum transmission is 0.8311. The \l/2 correction factor is 0.00150.'
_exptl_crystal_colour yellow
_exptl_crystal_colour_primary yellow
_exptl_crystal_density_diffrn 1.401
_exptl_crystal_description block
_exptl_crystal_F_000 3664
_exptl_crystal_recrystallization_method 'Re-crystallisation from solvent: Hexane'
_exptl_crystal_size_max 0.17
_exptl_crystal_size_mid 0.05
_exptl_crystal_size_min 0.05
_refine_diff_density_max 2.112
_refine_diff_density_min -1.217
_refine_diff_density_rms 0.138
_refine_ls_extinction_method none
_refine_ls_goodness_of_fit_ref 1.023
_refine_ls_hydrogen_treatment constr
_refine_ls_matrix_type full
_refine_ls_number_parameters 1001
_refine_ls_number_reflns 18928
_refine_ls_number_restraints 0
_refine_ls_restrained_S_all 1.023
_refine_ls_R_factor_all 0.0995
_refine_ls_R_factor_gt 0.0551
_refine_ls_shift/su_max 0.001
_refine_ls_shift/su_mean 0.000
_refine_ls_structure_factor_coef Fsqd
_refine_ls_weighting_details 'w=1/[\s^2^(Fo^2^)+(0.0407P)^2^] where P=(Fo^2^+2Fc^2^)/3'
_refine_ls_weighting_scheme calc
_refine_ls_wR_factor_gt 0.1091
_refine_ls_wR_factor_ref 0.1227
_reflns_Friedel_coverage 0.000
_reflns_number_gt 12188
_reflns_number_total 18928
_reflns_threshold_expression 'I > 2\s(I)'
_cod_data_source_file c9dt02562f2.cif
_cod_data_source_block 9
_cod_depositor_comments 'Adding full bibliography for 7700747--7700761.cif.'
_cod_database_code 7700753
_shelx_shelxl_version_number 2018/3
_shelx_space_group_comment
;
The symmetry employed for this shelxl refinement is uniquely defined
by the following loop, which should always be used as a source of
symmetry information in preference to the above space-group names.
They are only intended as comments.
;
_shelx_estimated_absorpt_t_max 0.832
_shelx_estimated_absorpt_t_min 0.564
_olex2_refinement_description
;
1. Fixed Uiso
 At 1.2 times of:
  All C(H) groups
 At 1.5 times of:
  All C(H,H,H) groups
2.a Aromatic/amide H refined with riding coordinates:
 C9(H9), C20(H20), C5(H5), C28(H28), C18(H18), C44(H44), C27(H27), C4(H4),
 C3(H3), C29(H29), C35(H35), C33(H33), C42(H42), C11(H11), C70(H70), C77(H77),
 C78(H78), C79(H79), C61(H61), C94(H94), C53(H53), C55(H55), C68(H68), C54(H54),
  C59(H59), C85(H85), C83(H83), C92(H92)
2.b Idealised Me refined as rotating group:
 C24(H24A,H24B,H24C), C22(H22A,H22B,H22C), C48(H48A,H48B,H48C), C46(H46A,H46B,
 H46C), C13(H13A,H13B,H13C), C15(H15A,H15B,H15C), C14(H14A,H14B,H14C), C37(H37A,
 H37B,H37C), C39(H39A,H39B,H39C), C47(H47A,H47B,H47C), C74(H74A,H74B,H74C),
 C96(H96A,H96B,H96C), C64(H64A,H64B,H64C), C98(H98A,H98B,H98C), C65(H65A,H65B,
 H65C), C89(H89A,H89B,H89C), C63(H63A,H63B,H63C), C87(H87A,H87B,H87C), C97(H97A,
 H97B,H97C), C73(H73A,H73B,H73C), C72(H72A,H72B,H72C), C99(H99A,H99B,H99C),
 C49(H49A,H49B,H49C), C50(H50A,H50B,H50C), C23(H23A,H23B,H23C), C88(H88A,H88B,
 H88C), C100(H10A,H10B,H10C), C38(H38A,H38B,H38C)
;
_olex2_submission_special_instructions 'No special instructions were received'

loop_
_space_group_symop_operation_xyz
'x, y, z'
'-x+1/2, y+1/2, -z+1/2'
'-x, -y, -z'
'x-1/2, -y-1/2, z-1/2'

loop_
_atom_site_label
_atom_site_type_symbol
_atom_site_fract_x
_atom_site_fract_y
_atom_site_fract_z
_atom_site_U_iso_or_equiv
_atom_site_adp_type
_atom_site_occupancy
_atom_site_site_symmetry_order
_atom_site_calc_flag
_atom_site_refinement_flags_posn
Tl1 Tl 0.74137(2) 0.34549(2) 0.02132(2) 0.03215(8) Uani 1 1 d .
N2 N 0.8805(4) 0.2519(3) 0.06326(9) 0.0222(11) Uani 1 1 d .
C26 C 0.7667(6) 0.0940(4) 0.01990(13) 0.0312(15) Uani 1 1 d .
N3 N 0.8101(5) 0.2195(3) 0.04458(9) 0.0242(11) Uani 1 1 d .
C1 C 0.9638(5) 0.3822(4) 0.07745(11) 0.0236(14) Uani 1 1 d .
C6 C 1.0883(6) 0.3579(4) 0.08495(12) 0.0265(14) Uani 1 1 d .
C9 C 0.5608(6) 0.4821(4) 0.08360(13) 0.0333(16) Uani 1 1 d .
H9 H 0.493339 0.461970 0.093384 0.040 Uiso 1 1 calc R
C25 C 0.7827(6) 0.1312(4) 0.04466(12) 0.0273(14) Uani 1 1 d .
C36 C 0.6889(7) 0.1682(4) -0.02117(14) 0.0391(18) Uani 1 1 d .
C31 C 0.7899(6) 0.1413(4) -0.00454(12) 0.0306(15) Uani 1 1 d .
N1 N 0.8795(5) 0.3349(3) 0.06096(9) 0.0240(11) Uani 1 1 d .
C41 C 0.6679(6) 0.1686(4) 0.10191(13) 0.0330(16) Uani 1 1 d .
C19 C 1.2749(6) 0.1247(4) 0.06678(14) 0.0357(16) Uani 1 1 d .
C30 C 0.7636(6) 0.0829(4) 0.06657(13) 0.0315(15) Uani 1 1 d .
C21 C 1.2018(6) 0.2656(4) 0.05398(12) 0.0275(14) Uani 1 1 d .
C7 C 0.7835(6) 0.4886(4) 0.07679(13) 0.0285(15) Uani 1 1 d .
C20 C 1.2637(6) 0.1892(4) 0.04902(13) 0.0346(16) Uani 1 1 d .
H20 H 1.299252 0.181681 0.032751 0.041 Uiso 1 1 calc R
C5 C 1.1632(6) 0.4145(4) 0.09993(13) 0.0375(17) Uani 1 1 d .
H5 H 1.247046 0.397996 0.105547 0.045 Uiso 1 1 calc R
C16 C 1.1486(6) 0.2765(4) 0.07793(12) 0.0291(15) Uani 1 1 d .
C8 C 0.6836(6) 0.4571(4) 0.09077(12) 0.0290(15) Uani 1 1 d .
C24 C 1.1919(7) 0.3349(4) 0.03374(14) 0.0450(19) Uani 1 1 d .
H24A H 1.245107 0.383302 0.039411 0.067 Uiso 1 1 calc GR
H24B H 1.103187 0.353469 0.031277 0.067 Uiso 1 1 calc GR
H24C H 1.220832 0.312805 0.017410 0.067 Uiso 1 1 calc GR
C22 C 1.1042(8) 0.2214(5) 0.12222(14) 0.052(2) Uani 1 1 d .
H22A H 1.102588 0.166136 0.130996 0.078 Uiso 1 1 calc GR
H22B H 1.017164 0.242946 0.119476 0.078 Uiso 1 1 calc GR
H22C H 1.154866 0.261758 0.132878 0.078 Uiso 1 1 calc GR
C17 C 1.1623(6) 0.2110(4) 0.09660(13) 0.0329(16) Uani 1 1 d .
C12 C 0.7571(6) 0.5439(4) 0.05598(13) 0.0326(16) Uani 1 1 d .
C28 C 0.7197(7) -0.0403(4) 0.03908(14) 0.0442(19) Uani 1 1 d .
H28 H 0.699041 -0.098967 0.037378 0.053 Uiso 1 1 calc R
C18 C 1.2261(6) 0.1372(4) 0.09027(14) 0.0374(17) Uani 1 1 d .
H18 H 1.236126 0.093417 0.102866 0.045 Uiso 1 1 calc R
C10 C 0.5319(7) 0.5349(4) 0.06283(14) 0.0375(17) Uani 1 1 d .
C2 C 0.9174(5) 0.4628(4) 0.08456(12) 0.0253(14) Uani 1 1 d .
C44 C 0.8405(8) 0.0999(5) 0.13813(15) 0.052(2) Uani 1 1 d .
H44 H 0.902282 0.078661 0.150559 0.062 Uiso 1 1 calc R
C32 C 0.9166(7) 0.1537(4) -0.01158(13) 0.0373(17) Uani 1 1 d .
C27 C 0.7367(6) 0.0085(4) 0.01760(13) 0.0337(16) Uani 1 1 d .
H27 H 0.727832 -0.016714 0.000964 0.040 Uiso 1 1 calc R
C45 C 0.8506(7) 0.0789(4) 0.11258(15) 0.0409(18) Uani 1 1 d .
C4 C 1.1194(6) 0.4934(4) 0.10683(14) 0.0389(18) Uani 1 1 d .
H4 H 1.173047 0.530954 0.116806 0.047 Uiso 1 1 calc R
C48 C 0.9578(8) 0.0202(5) 0.10455(16) 0.057(2) Uani 1 1 d .
H48A H 1.027837 0.021517 0.117788 0.085 Uiso 1 1 calc GR
H48B H 0.988396 0.039647 0.088059 0.085 Uiso 1 1 calc GR
H48C H 0.925501 -0.038151 0.102654 0.085 Uiso 1 1 calc GR
C3 C 0.9957(6) 0.5177(4) 0.09908(13) 0.0340(16) Uani 1 1 d .
H3 H 0.965082 0.572159 0.103776 0.041 Uiso 1 1 calc R
C46 C 0.5748(6) 0.2096(5) 0.08296(14) 0.0434(18) Uani 1 1 d .
H46A H 0.498213 0.225688 0.091695 0.065 Uiso 1 1 calc GR
H46B H 0.551990 0.169510 0.068997 0.065 Uiso 1 1 calc GR
H46C H 0.613150 0.260644 0.075781 0.065 Uiso 1 1 calc GR
C29 C 0.7330(7) -0.0029(4) 0.06329(14) 0.0401(18) Uani 1 1 d .
H29 H 0.720864 -0.036859 0.078104 0.048 Uiso 1 1 calc R
C13 C 0.7103(7) 0.3982(4) 0.11316(13) 0.0377(17) Uani 1 1 d .
H13A H 0.767389 0.426264 0.126077 0.057 Uiso 1 1 calc GR
H13B H 0.750490 0.346130 0.107137 0.057 Uiso 1 1 calc GR
H13C H 0.630295 0.383671 0.120891 0.057 Uiso 1 1 calc GR
C35 C 0.7167(9) 0.2028(5) -0.04492(15) 0.054(2) Uani 1 1 d .
H35 H 0.647979 0.220818 -0.056270 0.065 Uiso 1 1 calc R
C40 C 0.7637(6) 0.1138(4) 0.09397(12) 0.0331(16) Uani 1 1 d .
C15 C 0.8630(7) 0.5799(4) 0.04093(14) 0.0446(19) Uani 1 1 d .
H15A H 0.827993 0.601746 0.024323 0.067 Uiso 1 1 calc GR
H15B H 0.925214 0.535102 0.037934 0.067 Uiso 1 1 calc GR
H15C H 0.904769 0.626411 0.050761 0.067 Uiso 1 1 calc GR
C33 C 0.9374(8) 0.1878(4) -0.03562(14) 0.0442(19) Uani 1 1 d .
H33 H 1.022305 0.194819 -0.040527 0.053 Uiso 1 1 calc R
C42 C 0.6617(7) 0.1844(4) 0.12805(14) 0.0420(18) Uani 1 1 d .
H42 H 0.596469 0.220917 0.133518 0.050 Uiso 1 1 calc R
C43 C 0.7444(9) 0.1503(5) 0.14627(14) 0.048(2) Uani 1 1 d .
C14 C 0.3942(7) 0.5594(5) 0.05529(16) 0.056(2) Uani 1 1 d .
H14A H 0.376754 0.616429 0.061893 0.084 Uiso 1 1 calc GR
H14B H 0.336533 0.518225 0.062713 0.084 Uiso 1 1 calc GR
H14C H 0.380962 0.559142 0.036447 0.084 Uiso 1 1 calc GR
C11 C 0.6307(7) 0.5650(4) 0.04974(14) 0.0377(17) Uani 1 1 d .
H11 H 0.612640 0.602415 0.035606 0.045 Uiso 1 1 calc R
C37 C 1.0240(7) 0.1289(5) 0.00652(15) 0.0473(19) Uani 1 1 d .
H37A H 1.104548 0.142053 -0.001198 0.071 Uiso 1 1 calc GR
H37B H 1.019688 0.067638 0.010014 0.071 Uiso 1 1 calc GR
H37C H 1.018938 0.160514 0.022705 0.071 Uiso 1 1 calc GR
C34 C 0.8379(9) 0.2122(5) -0.05273(15) 0.055(2) Uani 1 1 d .
C39 C 0.5536(7) 0.1537(5) -0.01456(18) 0.060(2) Uani 1 1 d .
H39A H 0.528039 0.095627 -0.019375 0.089 Uiso 1 1 calc GR
H39B H 0.498176 0.194545 -0.024023 0.089 Uiso 1 1 calc GR
H39C H 0.546379 0.161647 0.004035 0.089 Uiso 1 1 calc GR
C47 C 0.7307(9) 0.1682(5) 0.17486(15) 0.071(3) Uani 1 1 d .
H47A H 0.734013 0.229784 0.177894 0.107 Uiso 1 1 calc GR
H47B H 0.800180 0.140455 0.185027 0.107 Uiso 1 1 calc GR
H47C H 0.649071 0.145845 0.180035 0.107 Uiso 1 1 calc GR
Tl2 Tl 0.41240(2) 0.91266(2) 0.22813(2) 0.03558(8) Uani 1 1 d .
N5 N 0.4868(4) 0.7775(3) 0.19196(9) 0.0207(11) Uani 1 1 d .
N4 N 0.5565(4) 0.8082(3) 0.21146(9) 0.0235(11) Uani 1 1 d .
C66 C 0.7321(5) 0.7570(4) 0.16762(11) 0.0233(13) Uani 1 1 d .
C95 C 0.4020(5) 0.6024(4) 0.15256(12) 0.0245(14) Uani 1 1 d .
C51 C 0.6839(5) 0.7809(4) 0.21531(11) 0.0214(13) Uani 1 1 d .
N6 N 0.3816(4) 0.8216(3) 0.18999(9) 0.0235(11) Uani 1 1 d .
C62 C 0.6698(6) 0.9069(4) 0.26999(12) 0.0312(15) Uani 1 1 d .
C70 C 0.6935(6) 0.8364(4) 0.12837(13) 0.0322(15) Uani 1 1 d .
H70 H 0.678534 0.889625 0.120046 0.039 Uiso 1 1 calc R
C77 C 0.0829(6) 0.8410(4) 0.15100(12) 0.0292(15) Uani 1 1 d .
H77 H 0.027610 0.885845 0.145337 0.035 Uiso 1 1 calc R
C80 C 0.2475(5) 0.7085(4) 0.16689(11) 0.0216(13) Uani 1 1 d .
C78 C 0.0498(6) 0.7568(4) 0.14501(12) 0.0311(15) Uani 1 1 d .
H78 H -0.027996 0.743823 0.135678 0.037 Uiso 1 1 calc R
C76 C 0.1952(5) 0.8602(4) 0.16509(12) 0.0252(14) Uani 1 1 d .
C79 C 0.1324(5) 0.6936(4) 0.15297(12) 0.0287(15) Uani 1 1 d .
H79 H 0.110254 0.636385 0.148785 0.034 Uiso 1 1 calc R
C57 C 0.6546(6) 0.8214(4) 0.26195(11) 0.0251(14) Uani 1 1 d .
C69 C 0.6992(6) 0.7644(4) 0.11344(12) 0.0326(16) Uani 1 1 d .
C74 C 0.7031(6) 0.9173(4) 0.16976(13) 0.0350(16) Uani 1 1 d .
H74A H 0.717745 0.965056 0.158117 0.053 Uiso 1 1 calc GR
H74B H 0.768858 0.917299 0.183900 0.053 Uiso 1 1 calc GR
H74C H 0.619267 0.923354 0.176834 0.053 Uiso 1 1 calc GR
C61 C 0.5998(7) 0.9357(4) 0.28944(13) 0.0369(17) Uani 1 1 d .
H61 H 0.607421 0.993957 0.294223 0.044 Uiso 1 1 calc R
C56 C 0.7642(5) 0.7549(4) 0.19617(12) 0.0257(14) Uani 1 1 d .
C94 C 0.4675(6) 0.5267(4) 0.15623(13) 0.0322(16) Uani 1 1 d .
H94 H 0.512969 0.504602 0.142415 0.039 Uiso 1 1 calc R
C75 C 0.2780(5) 0.7938(4) 0.17364(11) 0.0232(13) Uani 1 1 d .
C90 C 0.3314(5) 0.6320(4) 0.17274(12) 0.0235(14) Uani 1 1 d .
C67 C 0.7369(5) 0.6827(4) 0.15282(12) 0.0267(14) Uani 1 1 d .
C53 C 0.8589(6) 0.7632(4) 0.24738(13) 0.0354(17) Uani 1 1 d .
H53 H 0.892144 0.767679 0.264726 0.042 Uiso 1 1 calc R
C55 C 0.8903(6) 0.7315(4) 0.20349(13) 0.0351(16) Uani 1 1 d .
H55 H 0.945590 0.713793 0.190662 0.042 Uiso 1 1 calc R
C68 C 0.7208(6) 0.6869(4) 0.12637(13) 0.0282(15) Uani 1 1 d .
H68 H 0.724481 0.635890 0.116595 0.034 Uiso 1 1 calc R
C81 C 0.2300(6) 0.9502(4) 0.16937(13) 0.0304(15) Uani 1 1 d .
C71 C 0.7086(5) 0.8347(4) 0.15502(12) 0.0265(14) Uani 1 1 d .
C96 C 0.2501(7) 0.6178(5) 0.21741(14) 0.0455(19) Uani 1 1 d .
H96A H 0.266075 0.678214 0.221017 0.068 Uiso 1 1 calc GR
H96B H 0.271997 0.584236 0.232959 0.068 Uiso 1 1 calc GR
H96C H 0.160056 0.609508 0.212239 0.068 Uiso 1 1 calc GR
C93 C 0.4696(6) 0.4817(4) 0.17931(13) 0.0316(16) Uani 1 1 d .
C60 C 0.5169(6) 0.8841(4) 0.30282(13) 0.0351(16) Uani 1 1 d .
C52 C 0.7323(6) 0.7871(4) 0.24126(12) 0.0285(14) Uani 1 1 d .
C58 C 0.5742(6) 0.7682(4) 0.27446(12) 0.0302(15) Uani 1 1 d .
C64 C 0.4438(8) 0.9176(5) 0.32452(15) 0.053(2) Uani 1 1 d .
H64A H 0.352504 0.910663 0.320301 0.079 Uiso 1 1 calc GR
H64B H 0.463239 0.978105 0.327137 0.079 Uiso 1 1 calc GR
H64C H 0.467682 0.885957 0.340335 0.079 Uiso 1 1 calc GR
C98 C 0.4060(6) 0.6499(4) 0.12765(13) 0.0340(16) Uani 1 1 d .
H98A H 0.443019 0.706437 0.130909 0.051 Uiso 1 1 calc GR
H98B H 0.319405 0.656128 0.119917 0.051 Uiso 1 1 calc GR
H98C H 0.457994 0.618455 0.115811 0.051 Uiso 1 1 calc GR
C54 C 0.9348(6) 0.7338(4) 0.22905(12) 0.0372(17) Uani 1 1 d .
H54 H 1.018531 0.714793 0.233794 0.045 Uiso 1 1 calc R
C65 C 0.7637(7) 0.9653(4) 0.25795(14) 0.0447(19) Uani 1 1 d .
H65A H 0.745512 1.024394 0.262533 0.067 Uiso 1 1 calc GR
H65B H 0.756412 0.958866 0.239138 0.067 Uiso 1 1 calc GR
H65C H 0.850174 0.950437 0.264366 0.067 Uiso 1 1 calc GR
C91 C 0.3304(6) 0.5892(4) 0.19595(13) 0.0308(15) Uani 1 1 d .
C89 C 0.0670(6) 0.9652(4) 0.20338(16) 0.046(2) Uani 1 1 d .
H89A H 0.067732 0.902826 0.202457 0.069 Uiso 1 1 calc GR
H89B H -0.015862 0.986482 0.196672 0.069 Uiso 1 1 calc GR
H89C H 0.082044 0.983155 0.221380 0.069 Uiso 1 1 calc GR
C86 C 0.1695(6) 1.0004(4) 0.18754(15) 0.0398(18) Uani 1 1 d .
C59 C 0.5092(6) 0.7996(4) 0.29499(13) 0.0378(17) Uani 1 1 d .
H59 H 0.457391 0.761714 0.304055 0.045 Uiso 1 1 calc R
C85 C 0.2059(7) 1.0860(4) 0.19058(17) 0.052(2) Uani 1 1 d .
H85 H 0.166029 1.119814 0.202978 0.062 Uiso 1 1 calc R
C83 C 0.3527(7) 1.0741(5) 0.15763(16) 0.048(2) Uani 1 1 d .
H83 H 0.412815 1.099474 0.147028 0.058 Uiso 1 1 calc R
C82 C 0.3214(6) 0.9877(4) 0.15414(14) 0.0361(17) Uani 1 1 d .
C63 C 0.5578(7) 0.6764(4) 0.26583(14) 0.0435(19) Uani 1 1 d .
H63A H 0.519951 0.674853 0.248153 0.065 Uiso 1 1 calc GR
H63B H 0.502026 0.646749 0.277371 0.065 Uiso 1 1 calc GR
H63C H 0.641009 0.648261 0.266402 0.065 Uiso 1 1 calc GR
C92 C 0.3999(6) 0.5136(4) 0.19903(13) 0.0325(16) Uani 1 1 d .
H92 H 0.399386 0.483577 0.214920 0.039 Uiso 1 1 calc R
C87 C 0.3832(7) 0.9377(5) 0.13386(14) 0.0464(19) Uani 1 1 d .
H87A H 0.434699 0.975802 0.123737 0.070 Uiso 1 1 calc GR
H87B H 0.317729 0.910605 0.122463 0.070 Uiso 1 1 calc GR
H87C H 0.437898 0.893752 0.142057 0.070 Uiso 1 1 calc GR
C97 C 0.5460(7) 0.4009(4) 0.18211(15) 0.0432(19) Uani 1 1 d .
H97A H 0.635105 0.414980 0.186663 0.065 Uiso 1 1 calc GR
H97B H 0.540302 0.369568 0.165752 0.065 Uiso 1 1 calc GR
H97C H 0.512399 0.365605 0.195729 0.065 Uiso 1 1 calc GR
C73 C 0.6788(8) 0.7677(4) 0.08450(12) 0.048(2) Uani 1 1 d .
H73A H 0.627022 0.817617 0.079591 0.072 Uiso 1 1 calc GR
H73B H 0.634892 0.715928 0.078362 0.072 Uiso 1 1 calc GR
H73C H 0.761226 0.771825 0.076714 0.072 Uiso 1 1 calc GR
C84 C 0.2977(7) 1.1228(4) 0.17618(18) 0.052(2) Uani 1 1 d .
C72 C 0.7668(6) 0.5974(4) 0.16525(14) 0.0374(17) Uani 1 1 d .
H72A H 0.737379 0.551655 0.153528 0.056 Uiso 1 1 calc GR
H72B H 0.723625 0.592914 0.181435 0.056 Uiso 1 1 calc GR
H72C H 0.858850 0.592326 0.168831 0.056 Uiso 1 1 calc GR
C99 C 0.2770(7) 0.8438(5) 0.24994(16) 0.053(2) Uani 1 1 d .
H99A H 0.275653 0.867942 0.267335 0.080 Uiso 1 1 calc GR
H99B H 0.301755 0.783696 0.251100 0.080 Uiso 1 1 calc GR
H99C H 0.192213 0.848512 0.241269 0.080 Uiso 1 1 calc GR
C49 C 0.5398(6) 0.3459(5) 0.02682(15) 0.0449(19) Uani 1 1 d .
H49A H 0.497027 0.384620 0.014336 0.067 Uiso 1 1 calc GR
H49B H 0.524974 0.364961 0.044383 0.067 Uiso 1 1 calc GR
H49C H 0.505879 0.288183 0.024254 0.067 Uiso 1 1 calc GR
C50 C 0.8839(7) 0.3883(5) -0.00410(15) 0.050(2) Uani 1 1 d .
H50A H 0.917965 0.339232 -0.013145 0.075 Uiso 1 1 calc GR
H50B H 0.952970 0.416591 0.006039 0.075 Uiso 1 1 calc GR
H50C H 0.845535 0.428400 -0.016736 0.075 Uiso 1 1 calc GR
C23 C 1.3428(8) 0.0425(5) 0.06068(17) 0.059(2) Uani 1 1 d .
H23A H 1.391093 0.022254 0.076187 0.089 Uiso 1 1 calc GR
H23B H 1.401099 0.052777 0.046945 0.089 Uiso 1 1 calc GR
H23C H 1.280155 -0.000683 0.054983 0.089 Uiso 1 1 calc GR
C88 C 0.3396(8) 1.2149(4) 0.1807(2) 0.079(3) Uani 1 1 d .
H88A H 0.421582 1.215821 0.190655 0.119 Uiso 1 1 calc GR
H88B H 0.275887 1.244905 0.190368 0.119 Uiso 1 1 calc GR
H88C H 0.348371 1.243194 0.164082 0.119 Uiso 1 1 calc GR
C100 C 0.5064(8) 1.0300(5) 0.21981(16) 0.060(2) Uani 1 1 d .
H10A H 0.442754 1.073916 0.215387 0.090 Uiso 1 1 calc GR
H10B H 0.560419 1.021597 0.205245 0.090 Uiso 1 1 calc GR
H10C H 0.559048 1.048101 0.235009 0.090 Uiso 1 1 calc GR
C38 C 0.8642(11) 0.2497(6) -0.07861(17) 0.086(3) Uani 1 1 d .
H38A H 0.791889 0.238597 -0.090863 0.130 Uiso 1 1 calc GR
H38B H 0.940985 0.223613 -0.084966 0.130 Uiso 1 1 calc GR
H38C H 0.876904 0.311303 -0.076844 0.130 Uiso 1 1 calc GR

loop_
_atom_site_aniso_label
_atom_site_aniso_U_11
_atom_site_aniso_U_22
_atom_site_aniso_U_33
_atom_site_aniso_U_23
_atom_site_aniso_U_13
_atom_site_aniso_U_12
Tl1 0.02922(14) 0.03257(15) 0.03437(16) 0.00596(12) -0.00078(11) -0.00021(11)
N2 0.021(3) 0.022(3) 0.023(3) -0.003(2) 0.002(2) -0.003(2)
C26 0.024(3) 0.024(4) 0.045(4) -0.004(3) -0.007(3) 0.005(3)
N3 0.029(3) 0.018(3) 0.024(3) 0.004(2) -0.003(2) -0.005(2)
C1 0.022(3) 0.026(3) 0.023(3) 0.001(3) 0.004(3) -0.010(3)
C6 0.023(3) 0.026(4) 0.031(4) 0.000(3) 0.006(3) -0.007(3)
C9 0.029(4) 0.027(4) 0.045(5) -0.009(3) 0.009(3) -0.003(3)
C25 0.025(3) 0.027(4) 0.030(4) -0.006(3) -0.003(3) 0.000(3)
C36 0.042(4) 0.031(4) 0.044(5) -0.010(3) -0.010(3) 0.002(3)
C31 0.043(4) 0.016(3) 0.031(4) -0.005(3) -0.008(3) 0.000(3)
N1 0.027(3) 0.019(3) 0.026(3) 0.001(2) 0.001(2) -0.001(2)
C41 0.041(4) 0.027(4) 0.032(4) 0.005(3) 0.003(3) -0.018(3)
C19 0.032(4) 0.030(4) 0.044(5) -0.004(3) -0.001(3) 0.006(3)
C30 0.029(4) 0.029(4) 0.037(4) 0.005(3) 0.000(3) -0.007(3)
C21 0.022(3) 0.028(4) 0.032(4) -0.004(3) -0.001(3) -0.002(3)
C7 0.034(4) 0.014(3) 0.038(4) -0.006(3) 0.010(3) -0.001(3)
C20 0.020(3) 0.049(4) 0.034(4) -0.012(3) -0.004(3) 0.009(3)
C5 0.026(4) 0.040(4) 0.046(5) -0.005(3) 0.000(3) -0.008(3)
C16 0.022(3) 0.032(4) 0.032(4) -0.006(3) -0.003(3) -0.007(3)
C8 0.028(4) 0.025(4) 0.034(4) -0.010(3) 0.009(3) 0.001(3)
C24 0.044(4) 0.047(5) 0.045(5) 0.002(4) 0.005(4) 0.012(3)
C22 0.067(6) 0.040(5) 0.050(5) 0.007(4) 0.008(4) -0.001(4)
C17 0.031(4) 0.032(4) 0.035(4) -0.004(3) 0.004(3) -0.001(3)
C12 0.044(4) 0.021(3) 0.034(4) -0.005(3) 0.005(3) 0.003(3)
C28 0.057(5) 0.029(4) 0.046(5) -0.005(4) -0.001(4) -0.004(3)
C18 0.042(4) 0.029(4) 0.040(5) 0.003(3) -0.001(3) 0.005(3)
C10 0.043(4) 0.030(4) 0.041(5) -0.012(3) 0.010(3) 0.006(3)
C2 0.024(3) 0.017(3) 0.036(4) -0.007(3) 0.012(3) 0.001(2)
C44 0.057(5) 0.052(5) 0.043(5) 0.021(4) -0.016(4) -0.032(4)
C32 0.045(4) 0.034(4) 0.032(4) -0.007(3) -0.007(3) -0.001(3)
C27 0.037(4) 0.025(4) 0.038(4) -0.011(3) -0.005(3) -0.007(3)
C45 0.041(4) 0.033(4) 0.048(5) 0.016(3) -0.006(3) -0.011(3)
C4 0.035(4) 0.032(4) 0.049(5) -0.016(3) 0.002(3) -0.013(3)
C48 0.058(5) 0.046(5) 0.064(6) 0.015(4) -0.011(4) -0.005(4)
C3 0.035(4) 0.026(4) 0.042(4) -0.007(3) 0.003(3) -0.002(3)
C46 0.030(4) 0.055(5) 0.045(5) -0.007(4) 0.002(3) -0.002(3)
C29 0.045(4) 0.028(4) 0.048(5) 0.006(3) 0.002(4) -0.013(3)
C13 0.045(4) 0.030(4) 0.039(4) 0.000(3) 0.009(3) -0.006(3)
C35 0.077(6) 0.039(5) 0.043(5) -0.008(4) -0.028(5) 0.012(4)
C40 0.040(4) 0.029(4) 0.030(4) 0.009(3) -0.002(3) -0.019(3)
C15 0.054(5) 0.034(4) 0.046(5) 0.013(3) 0.003(4) -0.009(3)
C33 0.061(5) 0.037(4) 0.036(5) -0.004(3) 0.012(4) 0.005(4)
C42 0.055(5) 0.036(4) 0.037(5) 0.003(3) 0.014(4) -0.020(3)
C43 0.076(6) 0.041(5) 0.027(4) 0.005(4) 0.001(4) -0.031(4)
C14 0.042(5) 0.055(5) 0.070(6) -0.006(4) -0.004(4) 0.008(4)
C11 0.048(5) 0.022(4) 0.043(5) 0.006(3) -0.001(4) 0.013(3)
C37 0.033(4) 0.049(5) 0.060(5) -0.003(4) -0.004(4) -0.001(3)
C34 0.076(7) 0.047(5) 0.041(5) -0.001(4) 0.002(5) 0.007(4)
C39 0.033(4) 0.048(5) 0.095(7) -0.013(5) -0.021(4) 0.005(4)
C47 0.102(8) 0.073(6) 0.038(5) 0.003(4) -0.003(5) -0.037(5)
Tl2 0.02963(15) 0.03319(16) 0.04378(18) -0.01063(12) 0.00084(12) 0.00459(11)
N5 0.017(2) 0.018(3) 0.028(3) 0.004(2) 0.003(2) -0.0007(19)
N4 0.023(3) 0.026(3) 0.021(3) -0.002(2) -0.001(2) 0.002(2)
C66 0.021(3) 0.023(3) 0.026(4) -0.003(3) 0.000(3) -0.001(2)
C95 0.015(3) 0.021(3) 0.037(4) 0.000(3) 0.004(3) -0.006(2)
C51 0.015(3) 0.024(3) 0.026(3) -0.001(3) 0.001(2) -0.003(2)
N6 0.024(3) 0.018(3) 0.028(3) 0.000(2) -0.001(2) 0.005(2)
C62 0.034(4) 0.037(4) 0.022(4) 0.001(3) 0.000(3) -0.013(3)
C70 0.033(4) 0.027(4) 0.036(4) 0.000(3) 0.003(3) -0.004(3)
C77 0.023(3) 0.030(4) 0.034(4) 0.008(3) -0.001(3) 0.003(3)
C80 0.019(3) 0.019(3) 0.027(3) 0.001(3) 0.003(2) 0.001(2)
C78 0.024(4) 0.049(4) 0.021(4) 0.000(3) 0.002(3) -0.010(3)
C76 0.022(3) 0.029(4) 0.026(4) 0.005(3) 0.004(3) -0.002(2)
C79 0.022(3) 0.031(4) 0.034(4) -0.006(3) 0.004(3) -0.008(3)
C57 0.025(3) 0.030(4) 0.020(3) -0.001(3) -0.003(3) -0.001(3)
C69 0.035(4) 0.036(4) 0.027(4) 0.004(3) -0.002(3) -0.005(3)
C74 0.040(4) 0.024(4) 0.042(4) -0.006(3) 0.013(3) -0.003(3)
C61 0.047(4) 0.034(4) 0.029(4) -0.008(3) -0.001(3) -0.008(3)
C56 0.019(3) 0.026(3) 0.032(4) 0.001(3) 0.001(3) 0.002(2)
C94 0.026(4) 0.030(4) 0.040(4) -0.007(3) 0.000(3) 0.002(3)
C75 0.019(3) 0.025(3) 0.026(4) 0.002(3) 0.002(3) -0.003(2)
C90 0.020(3) 0.026(3) 0.024(3) -0.004(3) 0.001(3) -0.006(2)
C67 0.017(3) 0.028(4) 0.035(4) 0.003(3) 0.000(3) -0.007(2)
C53 0.023(4) 0.057(5) 0.025(4) 0.000(3) -0.009(3) 0.005(3)
C55 0.028(4) 0.035(4) 0.043(4) 0.000(3) 0.002(3) 0.004(3)
C68 0.025(3) 0.023(3) 0.037(4) -0.009(3) 0.004(3) -0.004(3)
C81 0.019(3) 0.022(3) 0.050(4) 0.012(3) -0.002(3) 0.004(3)
C71 0.021(3) 0.027(4) 0.032(4) 0.000(3) 0.004(3) -0.003(3)
C96 0.041(4) 0.054(5) 0.042(5) 0.005(4) 0.017(4) 0.012(4)
C93 0.027(4) 0.025(4) 0.041(4) -0.005(3) -0.011(3) -0.008(3)
C60 0.036(4) 0.043(4) 0.027(4) -0.009(3) 0.008(3) 0.000(3)
C52 0.025(3) 0.034(4) 0.027(4) 0.005(3) 0.007(3) -0.001(3)
C58 0.030(4) 0.032(4) 0.029(4) -0.002(3) 0.002(3) -0.001(3)
C64 0.067(6) 0.048(5) 0.045(5) -0.013(4) 0.020(4) -0.009(4)
C98 0.034(4) 0.033(4) 0.036(4) 0.005(3) 0.010(3) 0.005(3)
C54 0.026(4) 0.059(5) 0.026(4) -0.003(3) -0.001(3) 0.012(3)
C65 0.045(4) 0.038(4) 0.051(5) 0.011(4) -0.002(4) -0.022(3)
C91 0.032(4) 0.027(4) 0.034(4) -0.003(3) 0.004(3) -0.002(3)
C89 0.033(4) 0.029(4) 0.076(6) -0.004(4) 0.013(4) 0.009(3)
C86 0.020(3) 0.021(4) 0.078(6) 0.003(3) -0.003(3) 0.007(3)
C59 0.038(4) 0.039(4) 0.037(4) -0.002(3) 0.007(3) -0.011(3)
C85 0.033(4) 0.031(4) 0.092(7) -0.010(4) 0.002(4) 0.010(3)
C83 0.036(4) 0.047(5) 0.062(6) 0.025(4) -0.005(4) -0.006(3)
C82 0.028(4) 0.034(4) 0.046(5) 0.011(3) -0.006(3) 0.001(3)
C63 0.056(5) 0.034(4) 0.043(5) 0.000(3) 0.019(4) -0.005(3)
C92 0.035(4) 0.034(4) 0.029(4) 0.010(3) 0.000(3) -0.002(3)
C87 0.041(4) 0.053(5) 0.046(5) 0.015(4) 0.005(4) -0.009(4)
C97 0.045(4) 0.022(4) 0.061(5) -0.007(3) 0.000(4) 0.003(3)
C73 0.081(6) 0.039(4) 0.024(4) 0.001(3) 0.002(4) -0.009(4)
C84 0.029(4) 0.028(4) 0.099(7) 0.008(4) 0.001(4) 0.001(3)
C72 0.030(4) 0.026(4) 0.055(5) -0.003(3) -0.001(3) 0.007(3)
C99 0.037(4) 0.062(5) 0.062(6) -0.009(4) 0.017(4) 0.002(4)
C49 0.026(4) 0.054(5) 0.055(5) 0.002(4) 0.000(3) 0.002(3)
C50 0.048(5) 0.055(5) 0.049(5) 0.012(4) 0.006(4) -0.004(4)
C23 0.058(5) 0.044(5) 0.075(6) -0.009(4) 0.001(5) 0.012(4)
C88 0.043(5) 0.024(4) 0.171(11) 0.013(5) 0.001(6) -0.005(4)
C100 0.069(6) 0.042(5) 0.068(6) 0.000(4) -0.006(5) -0.003(4)
C38 0.118(9) 0.092(8) 0.048(6) 0.010(5) 0.000(6) -0.010(6)

loop_
_atom_type_symbol
_atom_type_description
_atom_type_scat_dispersion_real
_atom_type_scat_dispersion_imag
_atom_type_scat_source
C C 0.0033 0.0016 'International Tables Vol C Tables 4.2.6.8 and 6.1.1.4'
H H 0.0000 0.0000 'International Tables Vol C Tables 4.2.6.8 and 6.1.1.4'
N N 0.0061 0.0033 'International Tables Vol C Tables 4.2.6.8 and 6.1.1.4'
Tl Tl -2.8358 9.6688 'International Tables Vol C Tables 4.2.6.8 and 6.1.1.4'

loop_
_geom_angle_atom_site_label_1
_geom_angle_atom_site_label_2
_geom_angle_atom_site_label_3
_geom_angle
N3 Tl1 N1 51.51(15)
C49 Tl1 N3 101.9(2)
C49 Tl1 N1 115.5(2)
C49 Tl1 C50 143.4(3)
C50 Tl1 N3 111.2(2)
C50 Tl1 N1 97.6(2)
N3 N2 N1 108.8(4)
C25 C26 C31 123.2(5)
C27 C26 C25 119.6(6)
C27 C26 C31 117.0(6)
N2 N3 Tl1 101.3(3)
N2 N3 C25 119.5(5)
C25 N3 Tl1 138.6(4)
C6 C1 N1 125.0(5)
C6 C1 C2 120.2(5)
N1 C1 C2 114.5(5)
C1 C6 C16 125.0(5)
C5 C6 C1 118.3(6)
C5 C6 C16 116.7(5)
C8 C9 H9 118.6
C10 C9 H9 118.6
C10 C9 C8 122.8(6)
C26 C25 N3 114.5(5)
C30 C25 C26 120.2(6)
C30 C25 N3 125.1(6)
C31 C36 C39 120.8(7)
C35 C36 C31 118.3(7)
C35 C36 C39 120.7(7)
C36 C31 C26 121.2(6)
C36 C31 C32 119.6(6)
C32 C31 C26 119.1(5)
N2 N1 Tl1 98.4(3)
N2 N1 C1 117.9(5)
C1 N1 Tl1 142.7(4)
C40 C41 C46 121.8(6)
C42 C41 C46 120.1(7)
C42 C41 C40 118.1(6)
C20 C19 C23 120.8(7)
C18 C19 C20 118.2(6)
C18 C19 C23 121.0(6)
C25 C30 C29 118.1(6)
C25 C30 C40 127.2(6)
C29 C30 C40 114.6(6)
C20 C21 C16 118.8(6)
C20 C21 C24 120.4(6)
C16 C21 C24 120.8(6)
C8 C7 C12 119.6(6)
C8 C7 C2 119.2(6)
C12 C7 C2 121.2(6)
C19 C20 C21 122.4(6)
C19 C20 H20 118.8
C21 C20 H20 118.8
C6 C5 H5 119.0
C4 C5 C6 122.0(6)
C4 C5 H5 119.0
C21 C16 C6 121.4(6)
C21 C16 C17 119.2(6)
C17 C16 C6 119.2(6)
C9 C8 C7 118.7(6)
C9 C8 C13 121.0(6)
C7 C8 C13 120.4(6)
C21 C24 H24A 109.5
C21 C24 H24B 109.5
C21 C24 H24C 109.5
H24A C24 H24B 109.5
H24A C24 H24C 109.5
H24B C24 H24C 109.5
H22A C22 H22B 109.5
H22A C22 H22C 109.5
H22B C22 H22C 109.5
C17 C22 H22A 109.5
C17 C22 H22B 109.5
C17 C22 H22C 109.5
C16 C17 C22 119.7(6)
C18 C17 C16 118.5(6)
C18 C17 C22 121.8(6)
C7 C12 C15 120.7(6)
C11 C12 C7 118.2(6)
C11 C12 C15 121.1(6)
C27 C28 H28 120.4
C27 C28 C29 119.2(6)
C29 C28 H28 120.4
C19 C18 C17 122.9(6)
C19 C18 H18 118.5
C17 C18 H18 118.5
C9 C10 C14 121.0(7)
C11 C10 C9 117.2(7)
C11 C10 C14 121.8(7)
C1 C2 C7 120.3(5)
C3 C2 C1 119.7(5)
C3 C2 C7 120.0(5)
C45 C44 H44 118.9
C43 C44 H44 118.9
C43 C44 C45 122.2(7)
C31 C32 C37 119.8(6)
C33 C32 C31 118.9(6)
C33 C32 C37 121.2(7)
C26 C27 H27 119.6
C28 C27 C26 120.8(6)
C28 C27 H27 119.6
C44 C45 C48 120.3(7)
C44 C45 C40 119.1(7)
C40 C45 C48 120.6(7)
C5 C4 H4 120.2
C5 C4 C3 119.5(6)
C3 C4 H4 120.2
C45 C48 H48A 109.5
C45 C48 H48B 109.5
C45 C48 H48C 109.5
H48A C48 H48B 109.5
H48A C48 H48C 109.5
H48B C48 H48C 109.5
C2 C3 C4 120.2(6)
C2 C3 H3 119.9
C4 C3 H3 119.9
C41 C46 H46A 109.5
C41 C46 H46B 109.5
C41 C46 H46C 109.5
H46A C46 H46B 109.5
H46A C46 H46C 109.5
H46B C46 H46C 109.5
C30 C29 H29 119.0
C28 C29 C30 122.0(7)
C28 C29 H29 119.0
C8 C13 H13A 109.5
C8 C13 H13B 109.5
C8 C13 H13C 109.5
H13A C13 H13B 109.5
H13A C13 H13C 109.5
H13B C13 H13C 109.5
C36 C35 H35 118.3
C34 C35 C36 123.3(7)
C34 C35 H35 118.3
C41 C40 C30 120.8(6)
C45 C40 C41 119.2(6)
C45 C40 C30 119.4(7)
C12 C15 H15A 109.5
C12 C15 H15B 109.5
C12 C15 H15C 109.5
H15A C15 H15B 109.5
H15A C15 H15C 109.5
H15B C15 H15C 109.5
C32 C33 H33 119.0
C32 C33 C34 122.0(7)
C34 C33 H33 119.0
C41 C42 H42 118.4
C43 C42 C41 123.2(8)
C43 C42 H42 118.4
C44 C43 C47 121.2(8)
C42 C43 C44 118.0(7)
C42 C43 C47 120.8(8)
C10 C14 H14A 109.5
C10 C14 H14B 109.5
C10 C14 H14C 109.5
H14A C14 H14B 109.5
H14A C14 H14C 109.5
H14B C14 H14C 109.5
C12 C11 H11 118.3
C10 C11 C12 123.4(7)
C10 C11 H11 118.3
C32 C37 H37A 109.5
C32 C37 H37B 109.5
C32 C37 H37C 109.5
H37A C37 H37B 109.5
H37A C37 H37C 109.5
H37B C37 H37C 109.5
C35 C34 C33 117.6(8)
C35 C34 C38 121.9(8)
C33 C34 C38 120.5(8)
C36 C39 H39A 109.5
C36 C39 H39B 109.5
C36 C39 H39C 109.5
H39A C39 H39B 109.5
H39A C39 H39C 109.5
H39B C39 H39C 109.5
C43 C47 H47A 109.5
C43 C47 H47B 109.5
C43 C47 H47C 109.5
H47A C47 H47B 109.5
H47A C47 H47C 109.5
H47B C47 H47C 109.5
N4 Tl2 N6 51.28(15)
C99 Tl2 N4 107.0(2)
C99 Tl2 N6 94.0(2)
C100 Tl2 N4 101.8(3)
C100 Tl2 N6 112.4(3)
C100 Tl2 C99 149.4(3)
N6 N5 N4 107.6(4)
N5 N4 Tl2 100.9(3)
N5 N4 C51 119.0(5)
C51 N4 Tl2 139.7(4)
C67 C66 C56 120.7(5)
C67 C66 C71 118.8(6)
C71 C66 C56 120.3(5)
C94 C95 C90 117.7(6)
C94 C95 C98 120.7(6)
C90 C95 C98 121.5(5)
N4 C51 C52 113.7(5)
C56 C51 N4 126.5(5)
C56 C51 C52 119.7(5)
N5 N6 Tl2 100.0(3)
N5 N6 C75 120.4(5)
C75 N6 Tl2 136.8(4)
C57 C62 C65 121.4(6)
C61 C62 C57 118.6(6)
C61 C62 C65 120.0(6)
C69 C70 H70 118.6
C69 C70 C71 122.8(6)
C71 C70 H70 118.6
C78 C77 H77 119.4
C76 C77 H77 119.4
C76 C77 C78 121.1(6)
C79 C80 C75 117.7(5)
C79 C80 C90 116.8(5)
C75 C80 C90 125.4(5)
C77 C78 H78 120.9
C79 C78 C77 118.2(6)
C79 C78 H78 120.9
C77 C76 C75 119.9(5)
C77 C76 C81 119.0(5)
C75 C76 C81 121.0(5)
C80 C79 H79 118.2
C78 C79 C80 123.6(6)
C78 C79 H79 118.2
C62 C57 C52 120.0(6)
C58 C57 C62 119.9(6)
C58 C57 C52 120.0(6)
C70 C69 C68 117.1(6)
C70 C69 C73 121.7(6)
C68 C69 C73 121.2(6)
H74A C74 H74B 109.5
H74A C74 H74C 109.5
H74B C74 H74C 109.5
C71 C74 H74A 109.5
C71 C74 H74B 109.5
C71 C74 H74C 109.5
C62 C61 H61 118.2
C62 C61 C60 123.6(6)
C60 C61 H61 118.2
C51 C56 C66 125.6(5)
C51 C56 C55 118.8(6)
C55 C56 C66 115.3(6)
C95 C94 H94 118.7
C95 C94 C93 122.7(6)
C93 C94 H94 118.7
N6 C75 C80 126.7(5)
N6 C75 C76 113.8(5)
C76 C75 C80 119.4(5)
C95 C90 C80 116.3(5)
C91 C90 C95 121.5(6)
C91 C90 C80 121.9(5)
C66 C67 C72 121.2(6)
C68 C67 C66 120.1(6)
C68 C67 C72 118.6(6)
C52 C53 H53 119.3
C54 C53 H53 119.3
C54 C53 C52 121.5(6)
C56 C55 H55 119.5
C54 C55 C56 121.0(6)
C54 C55 H55 119.5
C69 C68 H68 119.1
C67 C68 C69 121.8(6)
C67 C68 H68 119.1
C86 C81 C76 121.3(6)
C82 C81 C76 119.2(6)
C82 C81 C86 119.5(6)
C66 C71 C74 121.6(6)
C70 C71 C66 119.5(6)
C70 C71 C74 118.9(6)
H96A C96 H96B 109.5
H96A C96 H96C 109.5
H96B C96 H96C 109.5
C91 C96 H96A 109.5
C91 C96 H96B 109.5
C91 C96 H96C 109.5
C94 C93 C97 119.6(6)
C92 C93 C94 117.9(6)
C92 C93 C97 122.4(6)
C61 C60 C64 122.0(6)
C59 C60 C61 115.8(6)
C59 C60 C64 122.2(6)
C51 C52 C57 121.9(5)
C53 C52 C51 118.9(6)
C53 C52 C57 119.2(6)
C57 C58 C59 119.3(6)
C57 C58 C63 119.9(6)
C59 C58 C63 120.7(6)
C60 C64 H64A 109.5
C60 C64 H64B 109.5
C60 C64 H64C 109.5
H64A C64 H64B 109.5
H64A C64 H64C 109.5
H64B C64 H64C 109.5
C95 C98 H98A 109.5
C95 C98 H98B 109.5
C95 C98 H98C 109.5
H98A C98 H98B 109.5
H98A C98 H98C 109.5
H98B C98 H98C 109.5
C53 C54 C55 120.0(6)
C53 C54 H54 120.0
C55 C54 H54 120.0
C62 C65 H65A 109.5
C62 C65 H65B 109.5
C62 C65 H65C 109.5
H65A C65 H65B 109.5
H65A C65 H65C 109.5
H65B C65 H65C 109.5
C90 C91 C96 122.2(6)
C90 C91 C92 118.9(6)
C92 C91 C96 118.8(6)
H89A C89 H89B 109.5
H89A C89 H89C 109.5
H89B C89 H89C 109.5
C86 C89 H89A 109.5
C86 C89 H89B 109.5
C86 C89 H89C 109.5
C81 C86 C89 121.9(6)
C85 C86 C81 118.7(7)
C85 C86 C89 119.5(7)
C60 C59 C58 122.7(6)
C60 C59 H59 118.6
C58 C59 H59 118.6
C86 C85 H85 118.8
C84 C85 C86 122.3(7)
C84 C85 H85 118.8
C82 C83 H83 119.3
C84 C83 H83 119.3
C84 C83 C82 121.3(7)
C81 C82 C87 121.1(6)
C83 C82 C81 119.6(7)
C83 C82 C87 119.4(7)
C58 C63 H63A 109.5
C58 C63 H63B 109.5
C58 C63 H63C 109.5
H63A C63 H63B 109.5
H63A C63 H63C 109.5
H63B C63 H63C 109.5
C93 C92 C91 121.2(6)
C93 C92 H92 119.4
C91 C92 H92 119.4
C82 C87 H87A 109.5
C82 C87 H87B 109.5
C82 C87 H87C 109.5
H87A C87 H87B 109.5
H87A C87 H87C 109.5
H87B C87 H87C 109.5
C93 C97 H97A 109.5
C93 C97 H97B 109.5
C93 C97 H97C 109.5
H97A C97 H97B 109.5
H97A C97 H97C 109.5
H97B C97 H97C 109.5
C69 C73 H73A 109.5
C69 C73 H73B 109.5
C69 C73 H73C 109.5
H73A C73 H73B 109.5
H73A C73 H73C 109.5
H73B C73 H73C 109.5
C85 C84 C83 118.6(7)
C85 C84 C88 121.2(8)
C83 C84 C88 120.2(7)
C67 C72 H72A 109.5
C67 C72 H72B 109.5
C67 C72 H72C 109.5
H72A C72 H72B 109.5
H72A C72 H72C 109.5
H72B C72 H72C 109.5
Tl2 C99 H99A 109.5
Tl2 C99 H99B 109.5
Tl2 C99 H99C 109.5
H99A C99 H99B 109.5
H99A C99 H99C 109.5
H99B C99 H99C 109.5
Tl1 C49 H49A 109.5
Tl1 C49 H49B 109.5
Tl1 C49 H49C 109.5
H49A C49 H49B 109.5
H49A C49 H49C 109.5
H49B C49 H49C 109.5
Tl1 C50 H50A 109.5
Tl1 C50 H50B 109.5
Tl1 C50 H50C 109.5
H50A C50 H50B 109.5
H50A C50 H50C 109.5
H50B C50 H50C 109.5
C19 C23 H23A 109.5
C19 C23 H23B 109.5
C19 C23 H23C 109.5
H23A C23 H23B 109.5
H23A C23 H23C 109.5
H23B C23 H23C 109.5
C84 C88 H88A 109.5
C84 C88 H88B 109.5
C84 C88 H88C 109.5
H88A C88 H88B 109.5
H88A C88 H88C 109.5
H88B C88 H88C 109.5
Tl2 C100 H10A 109.5
Tl2 C100 H10B 109.5
Tl2 C100 H10C 109.5
H10A C100 H10B 109.5
H10A C100 H10C 109.5
H10B C100 H10C 109.5
C34 C38 H38A 109.5
C34 C38 H38B 109.5
C34 C38 H38C 109.5
H38A C38 H38B 109.5
H38A C38 H38C 109.5
H38B C38 H38C 109.5

loop_
_geom_bond_atom_site_label_1
_geom_bond_atom_site_label_2
_geom_bond_distance
Tl1 N3 2.408(5)
Tl1 N1 2.457(5)
Tl1 C49 2.158(6)
Tl1 C50 2.161(7)
N2 N3 1.291(6)
N2 N1 1.309(6)
C26 C25 1.412(8)
C26 C31 1.501(9)
C26 C27 1.383(8)
N3 C25 1.416(7)
C1 C6 1.400(8)
C1 N1 1.409(7)
C1 C2 1.414(8)
C6 C5 1.395(8)
C6 C16 1.482(8)
C9 H9 0.9500
C9 C8 1.383(8)
C9 C10 1.380(9)
C25 C30 1.390(9)
C36 C31 1.397(9)
C36 C35 1.393(10)
C36 C39 1.502(10)
C31 C32 1.417(9)
C41 C46 1.495(9)
C41 C40 1.405(9)
C41 C42 1.384(9)
C19 C20 1.371(9)
C19 C18 1.363(9)
C19 C23 1.518(9)
C30 C29 1.394(8)
C30 C40 1.502(9)
C21 C20 1.396(8)
C21 C16 1.402(8)
C21 C24 1.511(9)
C7 C8 1.401(8)
C7 C12 1.402(9)
C7 C2 1.500(8)
C20 H20 0.9500
C5 H5 0.9500
C5 C4 1.376(9)
C16 C17 1.416(9)
C8 C13 1.499(9)
C24 H24A 0.9800
C24 H24B 0.9800
C24 H24C 0.9800
C22 H22A 0.9800
C22 H22B 0.9800
C22 H22C 0.9800
C22 C17 1.503(9)
C17 C18 1.388(9)
C12 C15 1.508(9)
C12 C11 1.392(9)
C28 H28 0.9500
C28 C27 1.373(9)
C28 C29 1.386(9)
C18 H18 0.9500
C10 C14 1.530(10)
C10 C11 1.360(9)
C2 C3 1.387(8)
C44 H44 0.9500
C44 C45 1.376(10)
C44 C43 1.371(11)
C32 C33 1.386(9)
C32 C37 1.482(9)
C27 H27 0.9500
C45 C48 1.533(10)
C45 C40 1.404(9)
C4 H4 0.9500
C4 C3 1.395(9)
C48 H48A 0.9800
C48 H48B 0.9800
C48 H48C 0.9800
C3 H3 0.9500
C46 H46A 0.9800
C46 H46B 0.9800
C46 H46C 0.9800
C29 H29 0.9500
C13 H13A 0.9800
C13 H13B 0.9800
C13 H13C 0.9800
C35 H35 0.9500
C35 C34 1.369(11)
C15 H15A 0.9800
C15 H15B 0.9800
C15 H15C 0.9800
C33 H33 0.9500
C33 C34 1.389(10)
C42 H42 0.9500
C42 C43 1.359(10)
C43 C47 1.524(10)
C14 H14A 0.9800
C14 H14B 0.9800
C14 H14C 0.9800
C11 H11 0.9500
C37 H37A 0.9800
C37 H37B 0.9800
C37 H37C 0.9800
C34 C38 1.506(11)
C39 H39A 0.9800
C39 H39B 0.9800
C39 H39C 0.9800
C47 H47A 0.9800
C47 H47B 0.9800
C47 H47C 0.9800
Tl2 N4 2.427(5)
Tl2 N6 2.448(5)
Tl2 C99 2.160(7)
Tl2 C100 2.147(7)
N5 N4 1.308(6)
N5 N6 1.306(6)
N4 C51 1.412(7)
C66 C56 1.501(8)
C66 C67 1.399(8)
C66 C71 1.400(8)
C95 C94 1.381(8)
C95 C90 1.398(8)
C95 C98 1.495(8)
C51 C56 1.401(8)
C51 C52 1.416(8)
N6 C75 1.413(7)
C62 C57 1.412(8)
C62 C61 1.360(9)
C62 C65 1.510(9)
C70 H70 0.9500
C70 C69 1.374(9)
C70 C71 1.383(8)
C77 H77 0.9500
C77 C78 1.398(8)
C77 C76 1.388(8)
C80 C79 1.395(8)
C80 C75 1.417(8)
C80 C90 1.513(8)
C78 H78 0.9500
C78 C79 1.369(8)
C76 C75 1.414(8)
C76 C81 1.474(8)
C79 H79 0.9500
C57 C52 1.486(8)
C57 C58 1.378(8)
C69 C68 1.402(8)
C69 C73 1.506(9)
C74 H74A 0.9800
C74 H74B 0.9800
C74 H74C 0.9800
C74 C71 1.510(8)
C61 H61 0.9500
C61 C60 1.404(9)
C56 C55 1.410(8)
C94 H94 0.9500
C94 C93 1.390(9)
C90 C91 1.380(8)
C67 C68 1.375(8)
C67 C72 1.512(8)
C53 H53 0.9500
C53 C52 1.405(8)
C53 C54 1.357(9)
C55 H55 0.9500
C55 C54 1.382(9)
C68 H68 0.9500
C81 C86 1.408(9)
C81 C82 1.408(9)
C96 H96A 0.9800
C96 H96B 0.9800
C96 H96C 0.9800
C96 C91 1.504(9)
C93 C92 1.386(9)
C93 C97 1.504(8)
C60 C64 1.495(9)
C60 C59 1.388(9)
C58 C59 1.388(9)
C58 C63 1.517(9)
C64 H64A 0.9800
C64 H64B 0.9800
C64 H64C 0.9800
C98 H98A 0.9800
C98 H98B 0.9800
C98 H98C 0.9800
C54 H54 0.9500
C65 H65A 0.9800
C65 H65B 0.9800
C65 H65C 0.9800
C91 C92 1.399(8)
C89 H89A 0.9800
C89 H89B 0.9800
C89 H89C 0.9800
C89 C86 1.499(9)
C86 C85 1.405(9)
C59 H59 0.9500
C85 H85 0.9500
C85 C84 1.381(11)
C83 H83 0.9500
C83 C82 1.406(9)
C83 C84 1.382(11)
C82 C87 1.492(10)
C63 H63A 0.9800
C63 H63B 0.9800
C63 H63C 0.9800
C92 H92 0.9500
C87 H87A 0.9800
C87 H87B 0.9800
C87 H87C 0.9800
C97 H97A 0.9800
C97 H97B 0.9800
C97 H97C 0.9800
C73 H73A 0.9800
C73 H73B 0.9800
C73 H73C 0.9800
C84 C88 1.527(10)
C72 H72A 0.9800
C72 H72B 0.9800
C72 H72C 0.9800
C99 H99A 0.9800
C99 H99B 0.9800
C99 H99C 0.9800
C49 H49A 0.9800
C49 H49B 0.9800
C49 H49C 0.9800
C50 H50A 0.9800
C50 H50B 0.9800
C50 H50C 0.9800
C23 H23A 0.9800
C23 H23B 0.9800
C23 H23C 0.9800
C88 H88A 0.9800
C88 H88B 0.9800
C88 H88C 0.9800
C100 H10A 0.9800
C100 H10B 0.9800
C100 H10C 0.9800
C38 H38A 0.9800
C38 H38B 0.9800
C38 H38C 0.9800

loop_
_geom_torsion_atom_site_label_1
_geom_torsion_atom_site_label_2
_geom_torsion_atom_site_label_3
_geom_torsion_atom_site_label_4
_geom_torsion
Tl1 N3 C25 C26 42.3(8)
Tl1 N3 C25 C30 -133.6(6)
N2 N3 C25 C26 -148.5(5)
N2 N3 C25 C30 35.6(9)
C26 C25 C30 C29 2.2(9)
C26 C25 C30 C40 -173.5(6)
C26 C31 C32 C33 172.1(6)
C26 C31 C32 C37 -7.0(9)
N3 N2 N1 Tl1 -0.9(5)
N3 N2 N1 C1 -171.8(5)
N3 C25 C30 C29 177.8(6)
N3 C25 C30 C40 2.2(10)
C1 C6 C5 C4 -1.8(10)
C1 C6 C16 C21 82.0(8)
C1 C6 C16 C17 -103.4(7)
C1 C2 C3 C4 -0.5(10)
C6 C1 N1 Tl1 -126.6(6)
C6 C1 N1 N2 38.4(8)
C6 C1 C2 C7 -179.4(6)
C6 C1 C2 C3 -0.2(9)
C6 C5 C4 C3 1.1(11)
C6 C16 C17 C22 6.1(9)
C6 C16 C17 C18 -176.0(6)
C9 C10 C11 C12 1.2(10)
C25 C26 C31 C36 -106.4(7)
C25 C26 C31 C32 77.9(8)
C25 C26 C27 C28 1.4(10)
C25 C30 C29 C28 -0.9(10)
C25 C30 C40 C41 67.2(9)
C25 C30 C40 C45 -121.2(7)
C36 C31 C32 C33 -3.7(9)
C36 C31 C32 C37 177.2(6)
C36 C35 C34 C33 -1.8(12)
C36 C35 C34 C38 179.8(7)
C31 C26 C25 N3 6.0(9)
C31 C26 C25 C30 -177.9(6)
C31 C26 C27 C28 177.1(6)
C31 C36 C35 C34 -0.3(11)
C31 C32 C33 C34 1.6(10)
N1 N2 N3 Tl1 0.9(5)
N1 N2 N3 C25 -171.9(5)
N1 C1 C6 C5 175.5(6)
N1 C1 C6 C16 -3.6(10)
N1 C1 C2 C7 5.9(8)
N1 C1 C2 C3 -175.0(6)
C41 C42 C43 C44 2.0(10)
C41 C42 C43 C47 -178.3(6)
C21 C16 C17 C22 -179.2(6)
C21 C16 C17 C18 -1.3(9)
C7 C12 C11 C10 0.2(10)
C7 C2 C3 C4 178.6(6)
C20 C19 C18 C17 2.1(10)
C20 C21 C16 C6 176.4(5)
C20 C21 C16 C17 1.8(8)
C5 C6 C16 C21 -97.2(7)
C5 C6 C16 C17 77.4(8)
C5 C4 C3 C2 0.1(10)
C16 C6 C5 C4 177.4(6)
C16 C21 C20 C19 -0.4(9)
C16 C17 C18 C19 -0.7(10)
C8 C9 C10 C14 178.8(6)
C8 C9 C10 C11 -2.2(10)
C8 C7 C12 C15 178.8(6)
C8 C7 C12 C11 -0.7(9)
C8 C7 C2 C1 78.8(8)
C8 C7 C2 C3 -100.3(7)
C24 C21 C20 C19 -179.9(6)
C24 C21 C16 C6 -4.0(9)
C24 C21 C16 C17 -178.6(6)
C22 C17 C18 C19 177.1(6)
C12 C7 C8 C9 -0.2(9)
C12 C7 C8 C13 -179.7(6)
C12 C7 C2 C1 -101.7(7)
C12 C7 C2 C3 79.2(8)
C18 C19 C20 C21 -1.6(10)
C10 C9 C8 C7 1.7(9)
C10 C9 C8 C13 -178.8(6)
C2 C1 C6 C5 1.3(9)
C2 C1 C6 C16 -177.8(6)
C2 C1 N1 Tl1 47.9(8)
C2 C1 N1 N2 -147.1(5)
C2 C7 C8 C9 179.3(5)
C2 C7 C8 C13 -0.2(9)
C2 C7 C12 C15 -0.6(9)
C2 C7 C12 C11 179.8(6)
C44 C45 C40 C41 -0.6(9)
C44 C45 C40 C30 -172.3(6)
C32 C33 C34 C35 1.2(11)
C32 C33 C34 C38 179.6(7)
C27 C26 C25 N3 -178.5(5)
C27 C26 C25 C30 -2.4(9)
C27 C26 C31 C36 78.1(8)
C27 C26 C31 C32 -97.7(7)
C27 C28 C29 C30 -0.2(11)
C45 C44 C43 C42 -4.1(11)
C45 C44 C43 C47 176.2(6)
C48 C45 C40 C41 -179.0(6)
C48 C45 C40 C30 9.4(9)
C46 C41 C40 C30 -10.2(9)
C46 C41 C40 C45 178.3(6)
C46 C41 C42 C43 -178.9(6)
C29 C30 C40 C41 -108.6(7)
C29 C30 C40 C45 63.0(8)
C29 C28 C27 C26 -0.1(11)
C35 C36 C31 C26 -172.6(6)
C35 C36 C31 C32 3.1(9)
C40 C41 C42 C43 0.7(10)
C40 C30 C29 C28 175.3(7)
C15 C12 C11 C10 -179.4(6)
C42 C41 C40 C30 170.2(5)
C42 C41 C40 C45 -1.3(9)
C43 C44 C45 C48 -178.3(7)
C43 C44 C45 C40 3.4(10)
C14 C10 C11 C12 -179.7(6)
C37 C32 C33 C34 -179.4(7)
C39 C36 C31 C26 2.6(9)
C39 C36 C31 C32 178.3(6)
C39 C36 C35 C34 -175.5(7)
Tl2 N4 C51 C56 -142.1(5)
Tl2 N4 C51 C52 33.5(8)
Tl2 N6 C75 C80 -127.5(6)
Tl2 N6 C75 C76 48.1(8)
N5 N4 C51 C56 29.9(8)
N5 N4 C51 C52 -154.5(5)
N5 N6 C75 C80 29.1(9)
N5 N6 C75 C76 -155.3(5)
N4 N5 N6 Tl2 -4.7(4)
N4 N5 N6 C75 -168.6(5)
N4 C51 C56 C66 4.4(10)
N4 C51 C56 C55 178.5(6)
N4 C51 C52 C57 -1.3(8)
N4 C51 C52 C53 -178.9(5)
C66 C56 C55 C54 174.7(6)
C66 C67 C68 C69 -0.1(9)
C95 C94 C93 C92 1.7(9)
C95 C94 C93 C97 -178.3(6)
C95 C90 C91 C96 -177.0(6)
C95 C90 C91 C92 -1.2(9)
C51 C56 C55 C54 0.0(9)
N6 N5 N4 Tl2 4.7(4)
N6 N5 N4 C51 -170.0(5)
C62 C57 C52 C51 -98.7(7)
C62 C57 C52 C53 78.9(8)
C62 C57 C58 C59 -0.3(9)
C62 C57 C58 C63 180.0(6)
C62 C61 C60 C64 178.5(7)
C62 C61 C60 C59 -0.2(10)
C70 C69 C68 C67 -0.6(9)
C77 C78 C79 C80 0.5(10)
C77 C76 C75 N6 -173.7(6)
C77 C76 C75 C80 2.3(9)
C77 C76 C81 C86 75.9(8)
C77 C76 C81 C82 -101.2(7)
C80 C90 C91 C96 -2.7(9)
C80 C90 C91 C92 173.1(5)
C78 C77 C76 C75 -0.1(9)
C78 C77 C76 C81 175.9(6)
C76 C77 C78 C79 -1.3(9)
C76 C81 C86 C89 0.0(10)
C76 C81 C86 C85 -179.4(6)
C76 C81 C82 C83 178.3(6)
C76 C81 C82 C87 -0.1(9)
C79 C80 C75 N6 172.4(6)
C79 C80 C75 C76 -3.0(9)
C79 C80 C90 C95 78.4(7)
C79 C80 C90 C91 -96.2(7)
C57 C62 C61 C60 2.9(10)
C57 C58 C59 C60 3.2(10)
C69 C70 C71 C66 0.7(10)
C69 C70 C71 C74 178.9(6)
C61 C62 C57 C52 -178.3(6)
C61 C62 C57 C58 -2.6(9)
C61 C60 C59 C58 -2.9(10)
C56 C66 C67 C68 -172.9(6)
C56 C66 C67 C72 3.6(9)
C56 C66 C71 C70 172.7(6)
C56 C66 C71 C74 -5.4(9)
C56 C51 C52 C57 174.6(5)
C56 C51 C52 C53 -3.0(9)
C56 C55 C54 C53 -3.5(10)
C94 C95 C90 C80 -172.3(5)
C94 C95 C90 C91 2.3(8)
C94 C93 C92 C91 -0.5(9)
C75 C80 C79 C78 1.7(9)
C75 C80 C90 C95 -99.4(7)
C75 C80 C90 C91 86.0(8)
C75 C76 C81 C86 -108.2(7)
C75 C76 C81 C82 74.8(8)
C90 C95 C94 C93 -2.6(9)
C90 C80 C79 C78 -176.3(6)
C90 C80 C75 N6 -9.8(10)
C90 C80 C75 C76 174.8(6)
C90 C91 C92 C93 0.3(9)
C67 C66 C56 C51 -122.5(7)
C67 C66 C56 C55 63.2(8)
C67 C66 C71 C70 -1.4(9)
C67 C66 C71 C74 -179.6(5)
C81 C76 C75 N6 10.4(8)
C81 C76 C75 C80 -173.6(6)
C81 C86 C85 C84 0.8(11)
C71 C66 C56 C51 63.5(8)
C71 C66 C56 C55 -110.8(7)
C71 C66 C67 C68 1.2(9)
C71 C66 C67 C72 177.7(5)
C71 C70 C69 C68 0.3(10)
C71 C70 C69 C73 178.3(7)
C96 C91 C92 C93 176.2(6)
C52 C51 C56 C66 -170.9(5)
C52 C51 C56 C55 3.2(9)
C52 C57 C58 C59 175.4(6)
C52 C57 C58 C63 -4.4(9)
C52 C53 C54 C55 3.7(11)
C58 C57 C52 C51 85.6(8)
C58 C57 C52 C53 -96.8(7)
C64 C60 C59 C58 178.3(7)
C98 C95 C94 C93 178.1(6)
C98 C95 C90 C80 7.0(8)
C98 C95 C90 C91 -178.4(6)
C54 C53 C52 C51 -0.5(10)
C54 C53 C52 C57 -178.2(6)
C65 C62 C57 C52 0.1(9)
C65 C62 C57 C58 175.8(6)
C65 C62 C61 C60 -175.5(6)
C89 C86 C85 C84 -178.6(7)
C86 C81 C82 C83 1.2(9)
C86 C81 C82 C87 -177.2(6)
C86 C85 C84 C83 1.9(12)
C86 C85 C84 C88 -177.3(7)
C82 C81 C86 C89 177.0(6)
C82 C81 C86 C85 -2.4(10)
C82 C83 C84 C85 -3.1(11)
C82 C83 C84 C88 176.1(7)
C63 C58 C59 C60 -177.1(6)
C97 C93 C92 C91 179.6(6)
C73 C69 C68 C67 -178.6(6)
C84 C83 C82 C81 1.6(10)
C84 C83 C82 C87 180.0(7)
C72 C67 C68 C69 -176.7(6)
C23 C19 C20 C21 -180.0(6)
C23 C19 C18 C17 -179.4(7)
